data_7105146
loop_
_publ_author_name
'Kr\"uger, Anneke'
'Neels, Antonia'
'Albrecht, Martin'

_publ_section_title
;
 Rhodium-mediated activation of an alkane-type C-H bond.
;
_journal_issue 2
_journal_name_full 'Chemical communications (Cambridge, England)'
_journal_page_first 315
_journal_page_last 317
_journal_paper_doi 10.1039/b918660c
_journal_volume 46
_journal_year 2009
_chemical_formula_sum 'C21 H33 I2 N6 Rh'
_chemical_formula_weight 726.24
_chemical_name_systematic
;
?
;
_space_group_IT_number 29
_symmetry_cell_setting orthorhombic
_symmetry_space_group_name_Hall 'P 2c -2ac'
_symmetry_space_group_name_H-M 'P c a 21'
_atom_sites_solution_hydrogens geom
_atom_sites_solution_primary direct
_atom_sites_solution_secondary difmap
_audit_creation_method SHELXL-97
_cell_angle_alpha 90.00
_cell_angle_beta 90.00
_cell_angle_gamma 90.00
_cell_formula_units_Z 4
_cell_length_a 13.2142(12)
_cell_length_b 13.7680(13)
_cell_length_c 15.0238(10)
_cell_measurement_reflns_used 8000
_cell_measurement_temperature 173(2)
_cell_measurement_theta_max 25.75
_cell_measurement_theta_min 2.15
_cell_volume 2733.3(4)
_computing_cell_refinement 'CELL (Stoe IPDS Software, 2000)'
_computing_data_collection 'EXPOSE (Stoe IPDS Software, 2000)'
_computing_data_reduction 'INTEGRATE (Stoe IPDS Software, 2000)'
_computing_molecular_graphics 'PLATON99 (Spek, 1990)'
_computing_publication_material 'SHELXL-97 (Sheldrick, 1997)'
_computing_structure_refinement 'SHELXL-97 (Sheldrick, 1997)'
_computing_structure_solution 'SHELXS-97 (Sheldrick, 1990)'
_diffrn_ambient_temperature 173(2)
_diffrn_detector_area_resol_mean 0.81\%A
_diffrn_measured_fraction_theta_full 0.984
_diffrn_measured_fraction_theta_max 0.984
_diffrn_measurement_device_type 'STOE IPDS'
_diffrn_measurement_method 'phi oscillation'
_diffrn_radiation_monochromator graphite
_diffrn_radiation_source 'fine-focus sealed tube'
_diffrn_radiation_type MoK\a
_diffrn_radiation_wavelength 0.71073
_diffrn_reflns_av_R_equivalents 0.0593
_diffrn_reflns_av_sigmaI/netI 0.0543
_diffrn_reflns_limit_h_max 15
_diffrn_reflns_limit_h_min -15
_diffrn_reflns_limit_k_max 16
_diffrn_reflns_limit_k_min -16
_diffrn_reflns_limit_l_max 17
_diffrn_reflns_limit_l_min -16
_diffrn_reflns_number 18938
_diffrn_reflns_theta_full 25.00
_diffrn_reflns_theta_max 25.00
_diffrn_reflns_theta_min 2.14
_diffrn_standards_decay_% 0
_diffrn_standards_interval_time 0
_diffrn_standards_number 0
_exptl_absorpt_coefficient_mu 2.902
_exptl_absorpt_correction_T_max 0.554
_exptl_absorpt_correction_T_min 0.492
_exptl_absorpt_correction_type multi-scan
_exptl_absorpt_process_details 'MULscanABS, (PLATON03, Speck, 2003)'
_exptl_crystal_colour orange
_exptl_crystal_density_diffrn 1.765
_exptl_crystal_density_meas ?
_exptl_crystal_density_method 'not measured'
_exptl_crystal_description plate
_exptl_crystal_F_000 1408
_exptl_crystal_size_max 0.50
_exptl_crystal_size_mid 0.30
_exptl_crystal_size_min 0.15
_refine_diff_density_max 1.099
_refine_diff_density_min -1.467
_refine_diff_density_rms 0.151
_refine_ls_abs_structure_details 'Flack H D (1983), Acta Cryst. A39, 876-881'
_refine_ls_abs_structure_Flack -0.08(3)
_refine_ls_extinction_method none
_refine_ls_goodness_of_fit_ref 0.985
_refine_ls_hydrogen_treatment constr
_refine_ls_matrix_type full
_refine_ls_number_parameters 255
_refine_ls_number_reflns 4629
_refine_ls_number_restraints 1
_refine_ls_restrained_S_all 0.985
_refine_ls_R_factor_all 0.0464
_refine_ls_R_factor_gt 0.0374
_refine_ls_shift/su_max 0.000
_refine_ls_shift/su_mean 0.000
_refine_ls_structure_factor_coef Fsqd
_refine_ls_weighting_details 'calc w=1/[\s^2^(Fo^2^)+(0.0532P)^2^] where P=(Fo^2^+2Fc^2^)/3'
_refine_ls_weighting_scheme calc
_refine_ls_wR_factor_gt 0.0846
_refine_ls_wR_factor_ref 0.0875
_reflns_number_gt 3878
_reflns_number_total 4629
_reflns_threshold_expression >2sigma(I)
_cod_data_source_file b918660c.txt
_cod_data_source_block complex3a
_cod_depositor_comments
;
The following automatic conversions were performed:

'_exptl_crystal_density_meas' value 'none' was changed to '?' - the
value is perceived as not measured.

Automatic conversion script
Id: cif_fix_values 3008 2015-01-20 13:52:24Z robertas 
;
_cod_original_sg_symbol_H-M Pca21
_cod_database_code 7105146

loop_
_symmetry_equiv_pos_as_xyz
'x, y, z'
'-x, -y, z+1/2'
'-x+1/2, y, z+1/2'
'x+1/2, -y, z'

loop_
_atom_site_label
_atom_site_type_symbol
_atom_site_fract_x
_atom_site_fract_y
_atom_site_fract_z
_atom_site_U_iso_or_equiv
_atom_site_adp_type
_atom_site_occupancy
_atom_site_symmetry_multiplicity
_atom_site_calc_flag
_atom_site_refinement_flags
_atom_site_disorder_assembly
_atom_site_disorder_group
C1 C 0.6128(5) 0.3554(6) 0.2833(6) 0.0247(18) Uani 1 1 d . . .
C2 C 0.6043(6) 0.3180(6) 0.3652(6) 0.0270(19) Uani 1 1 d . . .
H2 H 0.6562 0.3173 0.4089 0.032 Uiso 1 1 calc R . .
C3 C 0.4540(5) 0.2944(5) 0.3031(5) 0.0245(19) Uani 1 1 d . . .
C4 C 0.4954(6) 0.3728(7) 0.1557(6) 0.035(2) Uani 1 1 d . . .
H4A H 0.4618 0.4369 0.1593 0.041 Uiso 1 1 calc R . .
H4B H 0.4496 0.3274 0.1243 0.041 Uiso 1 1 calc R . .
C5 C 0.5967(6) 0.3820(6) 0.1043(6) 0.0279(19) Uani 1 1 d . . .
H5 H 0.5918 0.4375 0.0616 0.034 Uiso 1 1 calc R . .
C6 C 0.6241(6) 0.2911(6) 0.0537(6) 0.032(2) Uani 1 1 d . . .
H6A H 0.5619 0.2546 0.0382 0.038 Uiso 1 1 calc R . .
H6B H 0.6593 0.3085 -0.0022 0.038 Uiso 1 1 calc R . .
C7 C 0.7454(5) 0.2761(5) 0.1771(5) 0.0225(18) Uani 1 1 d . . .
C8 C 0.7956(5) 0.2016(5) 0.2157(6) 0.029(2) Uani 1 1 d . . .
H8 H 0.8410 0.2076 0.2644 0.034 Uiso 1 1 calc R . .
C9 C 0.7056(6) 0.1353(6) 0.1064(6) 0.0301(19) Uani 1 1 d . . .
C10 C 0.4643(9) 0.2437(8) 0.4612(8) 0.0583(16) Uani 1 1 d . . .
H10 H 0.4028 0.2052 0.4452 0.070 Uiso 1 1 calc R . .
C11 C 0.5359(8) 0.1743(8) 0.5051(9) 0.0583(16) Uani 1 1 d . . .
H11A H 0.5495 0.1197 0.4650 0.087 Uiso 1 1 calc R . .
H11B H 0.5056 0.1500 0.5603 0.087 Uiso 1 1 calc R . .
H11C H 0.5995 0.2078 0.5188 0.087 Uiso 1 1 calc R . .
C12 C 0.4282(8) 0.3271(8) 0.5159(8) 0.0583(16) Uani 1 1 d . . .
H12A H 0.4856 0.3563 0.5472 0.087 Uiso 1 1 calc R . .
H12B H 0.3784 0.3040 0.5593 0.087 Uiso 1 1 calc R . .
H12C H 0.3968 0.3757 0.4771 0.087 Uiso 1 1 calc R . .
C13 C 0.3453(6) 0.2751(7) 0.2852(7) 0.037(2) Uani 1 1 d . . .
H13A H 0.3160 0.2392 0.3353 0.056 Uiso 1 1 calc R . .
H13B H 0.3387 0.2365 0.2307 0.056 Uiso 1 1 calc R . .
H13C H 0.3094 0.3369 0.2778 0.056 Uiso 1 1 calc R . .
C14 C 0.7986(7) 0.0184(6) 0.2030(9) 0.045(2) Uani 1 1 d . . .
H14 H 0.7878 -0.0280 0.1527 0.054 Uiso 1 1 calc R . .
C15 C 0.9082(8) 0.0134(8) 0.2319(9) 0.0592(18) Uani 1 1 d . . .
H15A H 0.9521 0.0258 0.1806 0.089 Uiso 1 1 calc R . .
H15B H 0.9226 -0.0513 0.2559 0.089 Uiso 1 1 calc R . .
H15C H 0.9208 0.0624 0.2779 0.089 Uiso 1 1 calc R . .
C16 C 0.7263(8) -0.0085(8) 0.2799(9) 0.0592(18) Uani 1 1 d . . .
H16A H 0.7413 0.0321 0.3318 0.089 Uiso 1 1 calc R . .
H16B H 0.7355 -0.0770 0.2955 0.089 Uiso 1 1 calc R . .
H16C H 0.6562 0.0024 0.2612 0.089 Uiso 1 1 calc R . .
C17 C 0.6578(8) 0.0649(7) 0.0437(9) 0.0592(18) Uani 1 1 d . . .
H17A H 0.5945 0.0407 0.0694 0.089 Uiso 1 1 calc R . .
H17B H 0.7040 0.0104 0.0334 0.089 Uiso 1 1 calc R . .
H17C H 0.6436 0.0975 -0.0130 0.089 Uiso 1 1 calc R . .
C18 C 0.8314(5) 0.5040(6) 0.0312(5) 0.0251(17) Uani 1 1 d . . .
C19 C 0.8735(6) 0.5513(6) -0.0452(7) 0.032(2) Uani 1 1 d . . .
H19A H 0.8338 0.5343 -0.0981 0.048 Uiso 1 1 calc R . .
H19B H 0.9437 0.5300 -0.0535 0.048 Uiso 1 1 calc R . .
H19C H 0.8719 0.6218 -0.0365 0.048 Uiso 1 1 calc R . .
C20 C 0.6191(6) 0.6274(6) 0.2365(6) 0.0297(19) Uani 1 1 d . . .
C21 C 0.5796(7) 0.7221(6) 0.2547(8) 0.047(3) Uani 1 1 d . . .
H21A H 0.5877 0.7368 0.3182 0.070 Uiso 1 1 calc R . .
H21B H 0.5076 0.7241 0.2391 0.070 Uiso 1 1 calc R . .
H21C H 0.6164 0.7704 0.2194 0.070 Uiso 1 1 calc R . .
I1 I 0.85913(3) 0.43950(4) 0.32662(4) 0.02880(13) Uani 1 1 d . . .
I2 I 0.33807(5) 0.16692(5) 0.00615(5) 0.0543(2) Uani 1 1 d . . .
N1 N 0.5066(5) 0.2799(5) 0.3765(5) 0.0291(15) Uani 1 1 d . . .
N2 N 0.5166(4) 0.3368(5) 0.2446(5) 0.0252(15) Uani 1 1 d . . .
N3 N 0.6900(5) 0.2306(5) 0.1089(5) 0.0263(15) Uani 1 1 d . . .
N4 N 0.7710(5) 0.1157(5) 0.1738(5) 0.0341(19) Uani 1 1 d . . .
N5 N 0.7979(5) 0.4681(5) 0.0925(5) 0.0281(16) Uani 1 1 d . . .
N6 N 0.6529(4) 0.5524(5) 0.2208(5) 0.0259(17) Uani 1 1 d . . .
Rh1 Rh 0.70929(4) 0.41199(4) 0.19796(5) 0.02102(13) Uani 1 1 d . . .

loop_
_atom_site_aniso_label
_atom_site_aniso_U_11
_atom_site_aniso_U_22
_atom_site_aniso_U_33
_atom_site_aniso_U_23
_atom_site_aniso_U_13
_atom_site_aniso_U_12
C1 0.017(3) 0.032(5) 0.025(5) -0.007(4) -0.006(3) 0.003(3)
C2 0.022(4) 0.040(5) 0.019(5) 0.008(4) 0.000(3) -0.005(3)
C3 0.015(3) 0.027(4) 0.031(6) 0.001(3) 0.001(3) -0.003(3)
C4 0.032(4) 0.052(5) 0.019(5) 0.005(4) -0.008(4) 0.003(4)
C5 0.022(4) 0.039(5) 0.023(5) 0.006(4) 0.001(3) 0.002(3)
C6 0.022(4) 0.046(5) 0.027(6) 0.006(4) -0.005(3) 0.003(3)
C7 0.017(3) 0.035(4) 0.016(5) -0.006(3) 0.002(3) -0.006(3)
C8 0.021(4) 0.028(4) 0.037(6) -0.004(3) -0.001(3) 0.000(3)
C9 0.023(4) 0.039(5) 0.028(5) -0.005(4) 0.000(4) 0.002(3)
C10 0.060(4) 0.068(4) 0.047(4) 0.019(3) 0.015(3) -0.007(3)
C11 0.060(4) 0.068(4) 0.047(4) 0.019(3) 0.015(3) -0.007(3)
C12 0.060(4) 0.068(4) 0.047(4) 0.019(3) 0.015(3) -0.007(3)
C13 0.017(4) 0.045(5) 0.049(6) 0.001(4) 0.004(4) -0.005(3)
C14 0.045(5) 0.033(4) 0.057(7) 0.005(5) 0.003(5) 0.003(4)
C15 0.053(4) 0.045(3) 0.080(5) 0.005(3) -0.008(3) 0.005(3)
C16 0.053(4) 0.045(3) 0.080(5) 0.005(3) -0.008(3) 0.005(3)
C17 0.053(4) 0.045(3) 0.080(5) 0.005(3) -0.008(3) 0.005(3)
C18 0.026(4) 0.038(5) 0.011(5) 0.005(3) -0.001(3) -0.003(3)
C19 0.029(4) 0.037(5) 0.029(6) 0.004(4) 0.003(4) -0.007(4)
C20 0.034(4) 0.028(5) 0.027(5) 0.005(4) -0.003(4) 0.003(4)
C21 0.044(5) 0.032(5) 0.065(8) -0.008(5) -0.008(5) 0.006(4)
I1 0.0209(2) 0.0397(3) 0.0258(3) 0.0020(3) -0.0044(2) -0.0022(2)
I2 0.0598(4) 0.0497(4) 0.0533(5) 0.0144(3) -0.0224(3) -0.0216(3)
N1 0.021(3) 0.041(4) 0.026(4) 0.002(3) 0.002(3) -0.002(3)
N2 0.020(3) 0.039(4) 0.017(4) 0.002(3) -0.003(3) 0.001(3)
N3 0.020(3) 0.033(4) 0.026(4) -0.006(3) 0.003(3) 0.003(3)
N4 0.030(4) 0.030(4) 0.041(6) -0.002(3) 0.003(3) 0.006(3)
N5 0.020(3) 0.035(4) 0.029(5) -0.007(3) -0.004(3) -0.001(3)
N6 0.017(3) 0.033(4) 0.027(5) 0.007(3) -0.004(2) -0.005(3)
Rh1 0.0174(2) 0.0276(3) 0.0180(3) 0.0017(3) -0.0008(3) -0.0015(2)

loop_
_atom_type_symbol
_atom_type_description
_atom_type_scat_dispersion_real
_atom_type_scat_dispersion_imag
_atom_type_scat_source
C C 0.0033 0.0016 'International Tables Vol C Tables 4.2.6.8 and 6.1.1.4'
H H 0.0000 0.0000 'International Tables Vol C Tables 4.2.6.8 and 6.1.1.4'
I I -0.4742 1.8119 'International Tables Vol C Tables 4.2.6.8 and 6.1.1.4'
N N 0.0061 0.0033 'International Tables Vol C Tables 4.2.6.8 and 6.1.1.4'
Rh Rh -1.1178 0.9187 'International Tables Vol C Tables 4.2.6.8 and 6.1.1.4'

loop_
_geom_angle_atom_site_label_1
_geom_angle_atom_site_label_2
_geom_angle_atom_site_label_3
_geom_angle
_geom_angle_site_symmetry_1
_geom_angle_site_symmetry_3
_geom_angle_publ_flag
C2 C1 N2 103.4(7) . . ?
C2 C1 Rh1 143.7(6) . . ?
N2 C1 Rh1 112.6(6) . . ?
C1 C2 N1 109.4(7) . . ?
C1 C2 H2 125.3 . . ?
N1 C2 H2 125.3 . . ?
N1 C3 N2 106.8(6) . . ?
N1 C3 C13 129.3(7) . . ?
N2 C3 C13 123.8(7) . . ?
N2 C4 C5 108.7(7) . . ?
N2 C4 H4A 110.0 . . ?
C5 C4 H4A 110.0 . . ?
N2 C4 H4B 110.0 . . ?
C5 C4 H4B 110.0 . . ?
H4A C4 H4B 108.3 . . ?
C6 C5 C4 113.0(7) . . ?
C6 C5 Rh1 109.4(5) . . ?
C4 C5 Rh1 107.1(6) . . ?
C6 C5 H5 109.1 . . ?
C4 C5 H5 109.1 . . ?
Rh1 C5 H5 109.1 . . ?
N3 C6 C5 109.2(7) . . ?
N3 C6 H6A 109.8 . . ?
C5 C6 H6A 109.8 . . ?
N3 C6 H6B 109.8 . . ?
C5 C6 H6B 109.8 . . ?
H6A C6 H6B 108.3 . . ?
C8 C7 N3 103.3(7) . . ?
C8 C7 Rh1 140.9(6) . . ?
N3 C7 Rh1 114.5(5) . . ?
C7 C8 N4 109.8(7) . . ?
C7 C8 H8 125.1 . . ?
N4 C8 H8 125.1 . . ?
N3 C9 N4 105.9(7) . . ?
N3 C9 C17 126.4(8) . . ?
N4 C9 C17 127.7(8) . . ?
N1 C10 C12 109.7(9) . . ?
N1 C10 C11 110.9(9) . . ?
C12 C10 C11 116.8(11) . . ?
N1 C10 H10 106.3 . . ?
C12 C10 H10 106.3 . . ?
C11 C10 H10 106.3 . . ?
C10 C11 H11A 109.5 . . ?
C10 C11 H11B 109.5 . . ?
H11A C11 H11B 109.5 . . ?
C10 C11 H11C 109.5 . . ?
H11A C11 H11C 109.5 . . ?
H11B C11 H11C 109.5 . . ?
C10 C12 H12A 109.5 . . ?
C10 C12 H12B 109.5 . . ?
H12A C12 H12B 109.5 . . ?
C10 C12 H12C 109.5 . . ?
H12A C12 H12C 109.5 . . ?
H12B C12 H12C 109.5 . . ?
C3 C13 H13A 109.5 . . ?
C3 C13 H13B 109.5 . . ?
H13A C13 H13B 109.5 . . ?
C3 C13 H13C 109.5 . . ?
H13A C13 H13C 109.5 . . ?
H13B C13 H13C 109.5 . . ?
N4 C14 C15 111.6(7) . . ?
N4 C14 C16 107.0(8) . . ?
C15 C14 C16 111.5(10) . . ?
N4 C14 H14 108.9 . . ?
C15 C14 H14 108.9 . . ?
C16 C14 H14 108.9 . . ?
C14 C15 H15A 109.5 . . ?
C14 C15 H15B 109.5 . . ?
H15A C15 H15B 109.5 . . ?
C14 C15 H15C 109.5 . . ?
H15A C15 H15C 109.5 . . ?
H15B C15 H15C 109.5 . . ?
C14 C16 H16A 109.5 . . ?
C14 C16 H16B 109.5 . . ?
H16A C16 H16B 109.5 . . ?
C14 C16 H16C 109.5 . . ?
H16A C16 H16C 109.5 . . ?
H16B C16 H16C 109.5 . . ?
C9 C17 H17A 109.5 . . ?
C9 C17 H17B 109.5 . . ?
H17A C17 H17B 109.5 . . ?
C9 C17 H17C 109.5 . . ?
H17A C17 H17C 109.5 . . ?
H17B C17 H17C 109.5 . . ?
N5 C18 C19 178.8(9) . . ?
C18 C19 H19A 109.5 . . ?
C18 C19 H19B 109.5 . . ?
H19A C19 H19B 109.5 . . ?
C18 C19 H19C 109.5 . . ?
H19A C19 H19C 109.5 . . ?
H19B C19 H19C 109.5 . . ?
N6 C20 C21 178.3(9) . . ?
C20 C21 H21A 109.5 . . ?
C20 C21 H21B 109.5 . . ?
H21A C21 H21B 109.5 . . ?
C20 C21 H21C 109.5 . . ?
H21A C21 H21C 109.5 . . ?
H21B C21 H21C 109.5 . . ?
C3 N1 C2 109.1(7) . . ?
C3 N1 C10 124.9(7) . . ?
C2 N1 C10 125.3(8) . . ?
C3 N2 C1 111.3(7) . . ?
C3 N2 C4 129.2(7) . . ?
C1 N2 C4 119.2(7) . . ?
C9 N3 C7 112.3(7) . . ?
C9 N3 C6 129.6(7) . . ?
C7 N3 C6 118.1(7) . . ?
C9 N4 C8 108.6(7) . . ?
C9 N4 C14 124.6(8) . . ?
C8 N4 C14 126.3(8) . . ?
C18 N5 Rh1 169.2(6) . . ?
C20 N6 Rh1 176.7(7) . . ?
C7 Rh1 C1 83.3(3) . . ?
C7 Rh1 C5 82.9(3) . . ?
C1 Rh1 C5 84.2(3) . . ?
C7 Rh1 N6 173.3(3) . . ?
C1 Rh1 N6 91.6(3) . . ?
C5 Rh1 N6 92.3(3) . . ?
C7 Rh1 N5 95.4(3) . . ?
C1 Rh1 N5 172.0(3) . . ?
C5 Rh1 N5 87.8(3) . . ?
N6 Rh1 N5 89.0(3) . . ?
C7 Rh1 I1 93.9(2) . . ?
C1 Rh1 I1 93.6(2) . . ?
C5 Rh1 I1 176.3(2) . . ?
N6 Rh1 I1 90.78(18) . . ?
N5 Rh1 I1 94.38(18) . . ?

loop_
_geom_bond_atom_site_label_1
_geom_bond_atom_site_label_2
_geom_bond_distance
_geom_bond_site_symmetry_2
_geom_bond_publ_flag
C1 C2 1.339(12) . ?
C1 N2 1.421(10) . ?
C1 Rh1 1.969(9) . ?
C2 N1 1.404(10) . ?
C2 H2 0.9500 . ?
C3 N1 1.319(10) . ?
C3 N2 1.340(10) . ?
C3 C13 1.485(10) . ?
C4 N2 1.452(11) . ?
C4 C5 1.551(12) . ?
C4 H4A 0.9900 . ?
C4 H4B 0.9900 . ?
C5 C6 1.509(12) . ?
C5 Rh1 2.089(8) . ?
C5 H5 1.0000 . ?
C6 N3 1.463(10) . ?
C6 H6A 0.9900 . ?
C6 H6B 0.9900 . ?
C7 C8 1.352(11) . ?
C7 N3 1.406(10) . ?
C7 Rh1 1.957(8) . ?
C8 N4 1.379(10) . ?
C8 H8 0.9500 . ?
C9 N3 1.329(11) . ?
C9 N4 1.358(11) . ?
C9 C17 1.492(14) . ?
C10 N1 1.476(12) . ?
C10 C12 1.490(16) . ?
C10 C11 1.498(16) . ?
C10 H10 1.0000 . ?
C11 H11A 0.9800 . ?
C11 H11B 0.9800 . ?
C11 H11C 0.9800 . ?
C12 H12A 0.9800 . ?
C12 H12B 0.9800 . ?
C12 H12C 0.9800 . ?
C13 H13A 0.9800 . ?
C13 H13B 0.9800 . ?
C13 H13C 0.9800 . ?
C14 N4 1.456(11) . ?
C14 C15 1.514(14) . ?
C14 C16 1.544(16) . ?
C14 H14 1.0000 . ?
C15 H15A 0.9800 . ?
C15 H15B 0.9800 . ?
C15 H15C 0.9800 . ?
C16 H16A 0.9800 . ?
C16 H16B 0.9800 . ?
C16 H16C 0.9800 . ?
C17 H17A 0.9800 . ?
C17 H17B 0.9800 . ?
C17 H17C 0.9800 . ?
C18 N5 1.135(10) . ?
C18 C19 1.432(12) . ?
C19 H19A 0.9800 . ?
C19 H19B 0.9800 . ?
C19 H19C 0.9800 . ?
C20 N6 1.150(10) . ?
C20 C21 1.431(12) . ?
C21 H21A 0.9800 . ?
C21 H21B 0.9800 . ?
C21 H21C 0.9800 . ?
I1 Rh1 2.7929(8) . ?
N5 Rh1 2.116(7) . ?
N6 Rh1 2.100(7) . ?

loop_
_geom_torsion_atom_site_label_1
_geom_torsion_atom_site_label_2
_geom_torsion_atom_site_label_3
_geom_torsion_atom_site_label_4
_geom_torsion
_geom_torsion_site_symmetry_1
_geom_torsion_site_symmetry_2
_geom_torsion_site_symmetry_3
_geom_torsion_site_symmetry_4
_geom_torsion_publ_flag
N2 C1 C2 N1 -1.0(8) . . . . ?
Rh1 C1 C2 N1 -172.6(8) . . . . ?
N2 C4 C5 C6 90.6(9) . . . . ?
N2 C4 C5 Rh1 -30.0(8) . . . . ?
C4 C5 C6 N3 -93.7(8) . . . . ?
Rh1 C5 C6 N3 25.6(8) . . . . ?
N3 C7 C8 N4 -0.6(9) . . . . ?
Rh1 C7 C8 N4 165.1(7) . . . . ?
N2 C3 N1 C2 2.5(9) . . . . ?
C13 C3 N1 C2 -174.1(8) . . . . ?
N2 C3 N1 C10 173.6(8) . . . . ?
C13 C3 N1 C10 -3.0(14) . . . . ?
C1 C2 N1 C3 -0.9(9) . . . . ?
C1 C2 N1 C10 -171.9(8) . . . . ?
C12 C10 N1 C3 -88.8(12) . . . . ?
C11 C10 N1 C3 140.8(10) . . . . ?
C12 C10 N1 C2 80.9(11) . . . . ?
C11 C10 N1 C2 -49.5(13) . . . . ?
N1 C3 N2 C1 -3.2(9) . . . . ?
C13 C3 N2 C1 173.6(7) . . . . ?
N1 C3 N2 C4 -176.3(8) . . . . ?
C13 C3 N2 C4 0.5(13) . . . . ?
C2 C1 N2 C3 2.6(9) . . . . ?
Rh1 C1 N2 C3 177.3(5) . . . . ?
C2 C1 N2 C4 176.5(7) . . . . ?
Rh1 C1 N2 C4 -8.9(9) . . . . ?
C5 C4 N2 C3 -160.7(8) . . . . ?
C5 C4 N2 C1 26.7(10) . . . . ?
N4 C9 N3 C7 0.6(9) . . . . ?
C17 C9 N3 C7 179.0(9) . . . . ?
N4 C9 N3 C6 -178.0(8) . . . . ?
C17 C9 N3 C6 0.3(14) . . . . ?
C8 C7 N3 C9 0.0(9) . . . . ?
Rh1 C7 N3 C9 -170.2(5) . . . . ?
C8 C7 N3 C6 178.8(7) . . . . ?
Rh1 C7 N3 C6 8.6(9) . . . . ?
C5 C6 N3 C9 155.4(8) . . . . ?
C5 C6 N3 C7 -23.2(10) . . . . ?
N3 C9 N4 C8 -1.0(9) . . . . ?
C17 C9 N4 C8 -179.3(9) . . . . ?
N3 C9 N4 C14 171.4(8) . . . . ?
C17 C9 N4 C14 -6.9(14) . . . . ?
C7 C8 N4 C9 1.0(9) . . . . ?
C7 C8 N4 C14 -171.2(8) . . . . ?
C15 C14 N4 C9 144.5(9) . . . . ?
C16 C14 N4 C9 -93.3(11) . . . . ?
C15 C14 N4 C8 -44.4(14) . . . . ?
C16 C14 N4 C8 77.8(10) . . . . ?
C19 C18 N5 Rh1 75(41) . . . . ?
C21 C20 N6 Rh1 162(27) . . . . ?
C8 C7 Rh1 C1 -74.1(9) . . . . ?
N3 C7 Rh1 C1 90.6(6) . . . . ?
C8 C7 Rh1 C5 -159.0(9) . . . . ?
N3 C7 Rh1 C5 5.6(5) . . . . ?
C8 C7 Rh1 N6 -115(2) . . . . ?
N3 C7 Rh1 N6 50(3) . . . . ?
C8 C7 Rh1 N5 113.8(9) . . . . ?
N3 C7 Rh1 N5 -81.5(5) . . . . ?
C8 C7 Rh1 I1 19.1(9) . . . . ?
N3 C7 Rh1 I1 -176.3(5) . . . . ?
C2 C1 Rh1 C7 79.6(11) . . . . ?
N2 C1 Rh1 C7 -91.6(6) . . . . ?
C2 C1 Rh1 C5 163.1(11) . . . . ?
N2 C1 Rh1 C5 -8.0(5) . . . . ?
C2 C1 Rh1 N6 -104.8(11) . . . . ?
N2 C1 Rh1 N6 84.1(5) . . . . ?
C2 C1 Rh1 N5 160.9(17) . . . . ?
N2 C1 Rh1 N5 -10(2) . . . . ?
C2 C1 Rh1 I1 -13.9(11) . . . . ?
N2 C1 Rh1 I1 174.9(5) . . . . ?
C6 C5 Rh1 C7 -17.6(6) . . . . ?
C4 C5 Rh1 C7 105.2(6) . . . . ?
C6 C5 Rh1 C1 -101.6(6) . . . . ?
C4 C5 Rh1 C1 21.2(6) . . . . ?
C6 C5 Rh1 N6 167.0(6) . . . . ?
C4 C5 Rh1 N6 -70.2(6) . . . . ?
C6 C5 Rh1 N5 78.1(6) . . . . ?
C4 C5 Rh1 N5 -159.1(6) . . . . ?
C6 C5 Rh1 I1 -48(4) . . . . ?
C4 C5 Rh1 I1 75(4) . . . . ?
C20 N6 Rh1 C7 47(13) . . . . ?
C20 N6 Rh1 C1 6(12) . . . . ?
C20 N6 Rh1 C5 90(12) . . . . ?
C20 N6 Rh1 N5 178(100) . . . . ?
C20 N6 Rh1 I1 -88(12) . . . . ?
C18 N5 Rh1 C7 122(4) . . . . ?
C18 N5 Rh1 C1 41(5) . . . . ?
C18 N5 Rh1 C5 39(4) . . . . ?
C18 N5 Rh1 N6 -53(4) . . . . ?
C18 N5 Rh1 I1 -144(4) . . . . ?
